data_4316786
loop_
_publ_author_name
'Thaddeus T. Boron'
'Jeff W. Kampf'
'Vincent L. Pecoraro'

_publ_section_title
;
 A Mixed 3d-4f 14-Metallacrown-5 Complex That Displays Slow Magnetic
 Relaxation through Geometric Control of Magnetoanisotropy
;
_journal_name_full 'Inorganic Chemistry'
_journal_page_first 9104
_journal_page_last 9106
_journal_paper_doi 10.1021/ic101121d
_journal_volume 49
_journal_year 2010
_chemical_formula_moiety 'C66 H64 Mn4 N14 O24 Y2, C3 H7 N O, 2(C5 H5 N), H2 O'
_chemical_formula_sum 'C79 H83 Mn4 N17 O26 Y2'
_chemical_formula_weight 2084.20
_chemical_name_systematic
; 
 ? 
;
_space_group_IT_number 58
_symmetry_cell_setting orthorhombic
_symmetry_space_group_name_Hall '-P 2 2n'
_symmetry_space_group_name_H-M 'P n n m'
_atom_sites_solution_hydrogens geom
_atom_sites_solution_primary direct
_atom_sites_solution_secondary difmap
_audit_creation_method SHELXL-97
_cell_angle_alpha 90.00
_cell_angle_beta 90.00
_cell_angle_gamma 90.00
_cell_formula_units_Z 4
_cell_length_a 28.996(3)
_cell_length_b 16.7033(17)
_cell_length_c 18.4340(19)
_cell_measurement_reflns_used 9774
_cell_measurement_temperature 85(2)
_cell_measurement_theta_max 26.12
_cell_measurement_theta_min 2.16
_cell_volume 8928.1(16)
_computing_cell_refinement 'Bruker SAINT'
_computing_data_collection 'Bruker SMART'
_computing_data_reduction 'Bruker SAINT'
_computing_molecular_graphics 'Bruker SHELXTL'
_computing_publication_material 'Bruker SHELXTL'
_computing_structure_refinement 'SHELXL-97 (Sheldrick, 2008)'
_computing_structure_solution 'SHELXS-97 (Sheldrick, 2008)'
_diffrn_ambient_temperature 85(2)
_diffrn_measured_fraction_theta_full 0.997
_diffrn_measured_fraction_theta_max 0.997
_diffrn_measurement_device_type 'Bruker APEX CCD'
_diffrn_measurement_method '\f and \w scans'
_diffrn_radiation_monochromator graphite
_diffrn_radiation_source 'sealed tube'
_diffrn_radiation_type MoK\a
_diffrn_radiation_wavelength 0.71073
_diffrn_reflns_av_R_equivalents 0.0700
_diffrn_reflns_av_sigmaI/netI 0.0251
_diffrn_reflns_limit_h_max 36
_diffrn_reflns_limit_h_min -36
_diffrn_reflns_limit_k_max 20
_diffrn_reflns_limit_k_min -20
_diffrn_reflns_limit_l_max 23
_diffrn_reflns_limit_l_min -23
_diffrn_reflns_number 169371
_diffrn_reflns_theta_full 26.45
_diffrn_reflns_theta_max 26.45
_diffrn_reflns_theta_min 1.65
_exptl_absorpt_coefficient_mu 1.918
_exptl_absorpt_correction_T_max 0.9102
_exptl_absorpt_correction_T_min 0.6354
_exptl_absorpt_correction_type multi-scan
_exptl_absorpt_process_details
; 
  Blessing, R. Acta Cryst. (1995) A51 33-38. 
  Sheldrick, G.  SADABS (Version 2008/1) Bruker AXS area 
  detector absorption and other corrections, University of 
  Gottingen, Germany 2008. 
;
_exptl_crystal_colour Green
_exptl_crystal_density_diffrn 1.551
_exptl_crystal_density_method 'not measured'
_exptl_crystal_description Plate
_exptl_crystal_F_000 4248
_exptl_crystal_size_max 0.26
_exptl_crystal_size_mid 0.15
_exptl_crystal_size_min 0.05
_refine_diff_density_max 2.736
_refine_diff_density_min -0.490
_refine_diff_density_rms 0.152
_refine_ls_extinction_method none
_refine_ls_goodness_of_fit_ref 1.074
_refine_ls_hydrogen_treatment mixed
_refine_ls_matrix_type full
_refine_ls_number_parameters 735
_refine_ls_number_reflns 9469
_refine_ls_number_restraints 316
_refine_ls_restrained_S_all 1.136
_refine_ls_R_factor_all 0.0813
_refine_ls_R_factor_gt 0.0633
_refine_ls_shift/su_max 0.002
_refine_ls_shift/su_mean 0.000
_refine_ls_structure_factor_coef Fsqd
_refine_ls_weighting_details 'calc w=1/[\s^2^(Fo^2^)+(0.1131P)^2^+39.1501P] where P=(Fo^2^+2Fc^2^)/3'
_refine_ls_weighting_scheme calc
_refine_ls_wR_factor_gt 0.1957
_refine_ls_wR_factor_ref 0.2118
_reflns_number_gt 7506
_reflns_number_total 9469
_reflns_threshold_expression >2sigma(I)
_cod_data_source_file ic101121d_si_002_1.cif
_cod_data_source_block y14mc5-compound(1)
_cod_depositor_comments
;
The following automatic conversions were performed:

'_symmetry_cell_setting' value 'Orthorhombic' changed to
'orthorhombic' according to the built-in table from CIF Core
dictionary named 'cif_core.dic' version 2.4.1 from 2010-06-29.

Automatic conversion script
Id: cif_fix_values 1646 2011-03-28 12:23:43Z adriana 
;
_cod_original_cell_volume 8928.0(16)
_cod_database_code 4316786

loop_
_symmetry_equiv_pos_as_xyz
'x, y, z'
'-x, -y, z'
'-x+1/2, y+1/2, -z+1/2'
'x+1/2, -y+1/2, -z+1/2'
'-x, -y, -z'
'x, y, -z'
'x-1/2, -y-1/2, z-1/2'
'-x-1/2, y-1/2, z-1/2'

loop_
_atom_site_label
_atom_site_type_symbol
_atom_site_fract_x
_atom_site_fract_y
_atom_site_fract_z
_atom_site_U_iso_or_equiv
_atom_site_adp_type
_atom_site_occupancy
_atom_site_symmetry_multiplicity
_atom_site_calc_flag
_atom_site_refinement_flags
_atom_site_disorder_assembly
_atom_site_disorder_group
Y1 Y 0.05937(2) 0.30383(4) 0.0000 0.03751(19) Uani 1 2 d S . .
Y2 Y 0.18658(2) 0.24608(3) 0.0000 0.02232(14) Uani 1 2 d S . .
Mn1 Mn 0.16596(3) 0.22288(4) 0.20387(4) 0.02743(17) Uani 1 1 d . . .
Mn2 Mn 0.30470(2) 0.25450(4) 0.07601(4) 0.02751(17) Uani 1 1 d . . .
C1 C 0.0877(2) 0.2389(4) 0.2966(3) 0.0480(15) Uani 1 1 d . . .
C2 C 0.0714(3) 0.2366(6) 0.3689(4) 0.075(2) Uani 1 1 d . . .
H2 H 0.0881 0.2087 0.4054 0.090 Uiso 1 1 calc R . .
C3 C 0.0300(3) 0.2765(8) 0.3854(5) 0.113(4) Uani 1 1 d . . .
H3 H 0.0192 0.2766 0.4341 0.135 Uiso 1 1 calc R . .
C4 C 0.0042(3) 0.3161(8) 0.3318(5) 0.108(4) Uani 1 1 d . . .
H4 H -0.0233 0.3439 0.3444 0.130 Uiso 1 1 calc R . .
C5 C 0.0191(2) 0.3143(6) 0.2608(5) 0.079(3) Uani 1 1 d . . .
H5 H 0.0012 0.3389 0.2239 0.095 Uiso 1 1 calc R . .
C6 C 0.0611(2) 0.2759(4) 0.2429(4) 0.0481(15) Uani 1 1 d . . .
C7 C 0.07256(18) 0.2767(3) 0.1655(3) 0.0384(12) Uani 1 1 d . . .
C8 C 0.34618(19) 0.2275(3) 0.2186(3) 0.0343(11) Uani 1 1 d . . .
C9 C 0.3874(2) 0.2267(3) 0.2595(3) 0.0425(13) Uani 1 1 d . . .
H9 H 0.4162 0.2315 0.2353 0.051 Uiso 1 1 calc R . .
C10 C 0.3865(2) 0.2190(3) 0.3347(3) 0.0464(15) Uani 1 1 d . . .
H10 H 0.4145 0.2187 0.3614 0.056 Uiso 1 1 calc R . .
C11 C 0.3444(2) 0.2117(3) 0.3709(3) 0.0488(16) Uani 1 1 d . . .
H11 H 0.3437 0.2063 0.4222 0.059 Uiso 1 1 calc R . .
C12 C 0.3037(2) 0.2122(3) 0.3321(3) 0.0366(12) Uani 1 1 d . . .
H12 H 0.2752 0.2067 0.3570 0.044 Uiso 1 1 calc R . .
C13 C 0.30384(19) 0.2209(3) 0.2560(3) 0.0329(11) Uani 1 1 d . . .
C14 C 0.25893(17) 0.2231(2) 0.2188(3) 0.0281(10) Uani 1 1 d . . .
C15 C 0.1482(3) 0.4341(4) 0.0000 0.0341(16) Uani 1 2 d S . .
C16 C 0.1636(3) 0.5209(4) 0.0000 0.048(2) Uani 1 2 d S . .
H16A H 0.1974 0.5233 0.0000 0.072 Uiso 1 2 calc SR . .
H16B H 0.1517 0.5477 0.0434 0.072 Uiso 0.50 1 calc PR . .
H16C H 0.1517 0.5477 -0.0434 0.072 Uiso 0.50 1 calc PR . .
C17 C 0.17549(19) 0.3756(3) 0.3084(3) 0.0369(12) Uani 1 1 d . . .
H17 H 0.1818 0.3327 0.3408 0.044 Uiso 1 1 calc R . .
C18 C 0.1736(2) 0.4526(3) 0.3361(3) 0.0411(13) Uani 1 1 d . . .
H18 H 0.1772 0.4617 0.3867 0.049 Uiso 1 1 calc R . .
C19 C 0.1665(3) 0.5145(3) 0.2907(4) 0.0552(17) Uani 1 1 d . . .
H19 H 0.1647 0.5678 0.3083 0.066 Uiso 1 1 calc R . .
C20 C 0.1619(3) 0.4981(4) 0.2189(4) 0.093(4) Uani 1 1 d . . .
H20 H 0.1592 0.5407 0.1851 0.111 Uiso 1 1 calc R . .
C21 C 0.1613(4) 0.4194(4) 0.1948(3) 0.080(3) Uani 1 1 d . . .
H21 H 0.1550 0.4091 0.1450 0.096 Uiso 1 1 calc R . .
C22 C 0.2746(3) 0.4314(4) 0.1156(6) 0.101(4) Uani 1 1 d . . .
H22 H 0.2450 0.4072 0.1129 0.121 Uiso 1 1 calc R . .
C23 C 0.2768(4) 0.5106(5) 0.1373(8) 0.126(5) Uani 1 1 d . . .
H23 H 0.2497 0.5383 0.1522 0.151 Uiso 1 1 calc R . .
C24 C 0.3186(4) 0.5481(4) 0.1367(5) 0.084(3) Uani 1 1 d . . .
H24 H 0.3213 0.6040 0.1456 0.101 Uiso 1 1 calc R . .
C25 C 0.3543(4) 0.5045(5) 0.1235(5) 0.096(3) Uani 1 1 d . . .
H25 H 0.3841 0.5280 0.1257 0.115 Uiso 1 1 calc R . .
C26 C 0.3500(3) 0.4230(5) 0.1061(5) 0.087(3) Uani 1 1 d . . .
H26 H 0.3772 0.3923 0.0993 0.104 Uiso 1 1 calc R . .
C27 C 0.1261(2) 0.0482(3) 0.1922(4) 0.0458(15) Uani 1 1 d . . .
H27 H 0.0984 0.0780 0.1981 0.055 Uiso 1 1 calc R . .
C28 C 0.1236(2) -0.0349(3) 0.1945(4) 0.0563(18) Uani 1 1 d . . .
H28 H 0.0948 -0.0609 0.2017 0.068 Uiso 1 1 calc R . .
C29 C 0.1627(2) -0.0786(3) 0.1862(3) 0.0422(13) Uani 1 1 d . . .
H29 H 0.1621 -0.1353 0.1891 0.051 Uiso 1 1 calc R . .
C30 C 0.2031(2) -0.0384(3) 0.1737(4) 0.0560(18) Uani 1 1 d . . .
H30 H 0.2310 -0.0669 0.1666 0.067 Uiso 1 1 calc R . .
C31 C 0.2026(2) 0.0446(3) 0.1714(4) 0.0502(16) Uani 1 1 d . . .
H31 H 0.2307 0.0719 0.1616 0.060 Uiso 1 1 calc R . .
C34 C 0.1834(3) 0.0373(4) 0.0000 0.0411(19) Uani 1 2 d S . .
H34 H 0.2110 0.0068 0.0000 0.049 Uiso 1 2 calc SR . .
C35 C 0.1009(3) 0.0403(6) 0.0000 0.055(2) Uani 1 2 d S . .
H35A H 0.0757 0.0012 0.0000 0.083 Uiso 1 2 calc SR . .
H35B H 0.0986 0.0739 -0.0434 0.083 Uiso 0.50 1 calc PR . .
H35C H 0.0986 0.0739 0.0434 0.083 Uiso 0.50 1 calc PR . .
C36 C 0.1443(4) -0.0902(5) 0.0000 0.062(3) Uani 1 2 d S . .
H36A H 0.1122 -0.1086 0.0000 0.093 Uiso 1 2 calc SR . .
H36B H 0.1600 -0.1103 0.0434 0.093 Uiso 1 1 calc R . .
H36C H 0.1600 -0.1103 -0.0434 0.093 Uiso 0.00 1 calc PR . .
C37 C 0.41262(19) 0.0849(4) 0.0620(4) 0.0486(15) Uani 1 1 d . . .
H37 H 0.4059 0.1110 0.1065 0.058 Uiso 1 1 calc R . .
C38 C 0.4312(2) 0.0086(4) 0.0641(4) 0.0545(17) Uani 1 1 d . . .
H38 H 0.4372 -0.0170 0.1092 0.065 Uiso 1 1 calc R . .
C39 C 0.4407(3) -0.0292(6) 0.0000 0.061(3) Uani 1 2 d S . .
H39 H 0.4538 -0.0813 0.0000 0.073 Uiso 1 2 calc SR . .
C40 C 0.2273(5) 0.3144(8) 0.5000 0.030(3) Uani 0.50 2 d SPU . .
H40 H 0.2319 0.3707 0.5000 0.036 Uiso 0.50 2 calc SPR . .
C41 C 0.1802(7) 0.2001(10) 0.5000 0.092(9) Uani 0.50 2 d SPDU . .
H41A H 0.2103 0.1734 0.5000 0.138 Uiso 0.50 2 calc SPR . .
H41B H 0.1629 0.1843 0.4566 0.138 Uiso 0.50 1 calc PR . .
H41C H 0.1629 0.1843 0.5434 0.138 Uiso 0.00 1 calc PR . .
C42 C 0.1526(7) 0.3350(11) 0.5000 0.062(4) Uani 0.50 2 d SPDU . .
H42A H 0.1229 0.3071 0.5000 0.093 Uiso 0.50 2 calc SPR . .
H42B H 0.1549 0.3687 0.4566 0.093 Uiso 0.50 1 calc PR . .
H42C H 0.1549 0.3687 0.5434 0.093 Uiso 0.00 1 calc PR . .
N1 N 0.11317(15) 0.2486(2) 0.1434(2) 0.0313(9) Uani 1 1 d . . .
N2 N 0.25549(14) 0.2402(2) 0.1496(2) 0.0269(8) Uani 1 1 d . . .
N5 N 0.16895(15) 0.3586(2) 0.2385(2) 0.0322(9) Uani 1 1 d . . .
N6 N 0.30983(18) 0.3879(3) 0.0988(3) 0.0461(12) Uani 1 1 d . . .
N7 N 0.16476(14) 0.0873(2) 0.1823(2) 0.0307(9) Uani 1 1 d . . .
N8 N 0.1453(2) -0.0020(3) 0.0000 0.0366(14) Uani 1 2 d S . .
N9 N 0.29645(19) 0.0789(3) 0.0000 0.0243(11) Uani 1 2 d S . .
N10 N 0.4037(2) 0.1234(4) 0.0000 0.0429(16) Uani 1 2 d S . .
N11 N 0.1864(6) 0.2820(7) 0.5000 0.051(3) Uani 0.50 2 d SPDU . .
O1 O 0.12800(14) 0.2041(2) 0.2835(2) 0.0406(9) Uani 1 1 d . . .
O2 O 0.04325(14) 0.3039(3) 0.1204(3) 0.0519(11) Uani 1 1 d . . .
O3 O 0.11962(11) 0.25165(18) 0.06863(19) 0.0300(8) Uani 1 1 d . . .
O4 O 0.34974(13) 0.2327(2) 0.1470(2) 0.0403(9) Uani 1 1 d . . .
O5 O 0.22253(13) 0.20886(19) 0.25808(18) 0.0330(8) Uani 1 1 d . . .
O6 O 0.20866(11) 0.24116(18) 0.12532(18) 0.0249(7) Uani 1 1 d . . .
O7 O 0.26290(15) 0.2659(3) 0.0000 0.0252(10) Uani 1 2 d S . .
O8 O 0.35019(17) 0.2592(3) 0.0000 0.0338(11) Uani 1 2 d SD . .
H8 H 0.368(2) 0.217(3) 0.0000 0.041 Uiso 1 2 d SD . .
N3 N -0.0118(5) 0.1886(9) 0.0262(7) 0.051(3) Uani 0.25 1 d PDU . -1
O9 O -0.0204(6) 0.2637(9) 0.0167(12) 0.053(4) Uani 0.25 1 d PDU . -1
O10 O -0.0406(6) 0.1390(12) 0.0477(11) 0.071(5) Uani 0.25 1 d PDU . -1
O11 O 0.0305(4) 0.1677(9) 0.0093(14) 0.039(3) Uani 0.25 1 d PDU . -1
N3A N -0.0103(5) 0.1792(9) 0.0124(8) 0.047(3) Uani 0.25 1 d PDU . -2
O9A O -0.0230(6) 0.2500(8) -0.007(2) 0.048(4) Uani 0.25 1 d PDU . -2
O10A O -0.0395(5) 0.1254(9) 0.0165(9) 0.053(4) Uani 0.25 1 d PDU . -2
O11A O 0.0333(5) 0.1683(12) 0.0265(12) 0.044(3) Uani 0.25 1 d PDU . -2
O12 O 0.0088(2) 0.4093(4) 0.0000 0.080(3) Uani 1 2 d SU . .
C32 C -0.0175(10) 0.4330(16) -0.0683(13) 0.058(4) Uani 0.25 1 d PDU . -1
H32 H -0.0475 0.4102 -0.0655 0.070 Uiso 0.25 1 calc PR . -1
N4 N -0.0147(6) 0.4709(14) -0.1267(13) 0.059(4) Uani 0.25 1 d PDU . -1
C33 C -0.0536(6) 0.490(2) -0.1722(16) 0.063(5) Uani 0.25 1 d PDU . -1
H33A H -0.0433 0.5227 -0.2134 0.094 Uiso 0.25 1 calc PR . -1
H33B H -0.0764 0.5202 -0.1440 0.094 Uiso 0.25 1 calc PR . -1
H33C H -0.0676 0.4406 -0.1903 0.094 Uiso 0.25 1 calc PR . -1
C33A C 0.0291(8) 0.508(2) -0.1449(18) 0.064(6) Uani 0.25 1 d PDU . -1
H33D H 0.0253 0.5416 -0.1884 0.096 Uiso 0.25 1 calc PR . -1
H33E H 0.0522 0.4669 -0.1542 0.096 Uiso 0.25 1 calc PR . -1
H33F H 0.0392 0.5421 -0.1044 0.096 Uiso 0.25 1 calc PR . -1
C32B C -0.0236(7) 0.4219(12) 0.0475(11) 0.031(3) Uani 0.25 1 d PDU . -2
H32B H -0.0525 0.3969 0.0391 0.037 Uiso 0.25 1 calc PR . -2
N4B N -0.0199(5) 0.4641(12) 0.1036(11) 0.034(3) Uani 0.25 1 d PDU . -2
C33B C -0.0592(5) 0.4849(16) 0.1487(13) 0.039(4) Uani 0.25 1 d PDU . -2
H33G H -0.0486 0.5164 0.1904 0.059 Uiso 0.25 1 calc PR . -2
H33H H -0.0742 0.4358 0.1659 0.059 Uiso 0.25 1 calc PR . -2
H33I H -0.0812 0.5165 0.1203 0.059 Uiso 0.25 1 calc PR . -2
C33C C 0.0242(8) 0.5016(18) 0.1198(17) 0.045(5) Uani 0.25 1 d PDU . -2
H33J H 0.0221 0.5302 0.1661 0.067 Uiso 0.25 1 calc PR . -2
H33K H 0.0321 0.5395 0.0812 0.067 Uiso 0.25 1 calc PR . -2
H33L H 0.0482 0.4604 0.1231 0.067 Uiso 0.25 1 calc PR . -2
O13 O 0.10640(18) 0.4175(3) 0.0000 0.0368(12) Uani 1 2 d S . .
O14 O 0.18073(17) 0.3822(3) 0.0000 0.0284(10) Uani 1 2 d S . .
O15 O 0.18765(16) 0.1120(3) 0.0000 0.0313(11) Uani 1 2 d S . .
O16 O 0.30020(11) 0.11515(19) 0.05917(17) 0.0270(7) Uani 1 1 d . . .
O17 O 0.28952(18) 0.0046(3) 0.0000 0.0361(12) Uani 1 2 d S . .
O18 O 0.2607(5) 0.2640(6) 0.5000 0.052(3) Uani 0.50 2 d SPU . .
N12 N 0.0000 0.0000 0.2786(12) 0.103(5) Uani 0.50 2 d SPDU . .
C43 C -0.0027(5) -0.0628(10) 0.2449(10) 0.088(4) Uani 0.50 1 d PDU . .
H43 H -0.0046 -0.1121 0.2705 0.105 Uiso 0.50 1 calc PR . .
C44 C -0.0029(5) -0.0628(10) 0.1815(10) 0.087(3) Uani 0.50 1 d PDU . .
H44 H -0.0053 -0.1123 0.1563 0.104 Uiso 0.50 1 calc PR . .
C45 C 0.0000 0.0000 0.1465(13) 0.073(4) Uani 0.50 2 d SPDU . .
H45 H 0.0000 0.0000 0.0950 0.087 Uiso 0.50 2 calc SPR . .
O99 O -0.0111(5) 0.1026(9) 0.5000 0.078(9) Uani 0.13 1 d PDU A 1
H99A H -0.0391(6) 0.083(3) 0.5000 0.094 Uiso 0.25 1 d PD B 1
H99B H 0.0078(7) 0.0614(6) 0.5000 0.094 Uiso 0.25 1 d PD C 1
O99A O 0.0641(7) 0.0918(11) 0.5000 0.101(6) Uani 0.25 1 d PU D 2

loop_
_atom_site_aniso_label
_atom_site_aniso_U_11
_atom_site_aniso_U_22
_atom_site_aniso_U_33
_atom_site_aniso_U_23
_atom_site_aniso_U_13
_atom_site_aniso_U_12
Y1 0.0291(3) 0.0276(3) 0.0558(5) 0.000 0.000 0.0092(3)
Y2 0.0259(3) 0.0133(3) 0.0278(3) 0.000 0.000 0.0013(2)
Mn1 0.0389(4) 0.0158(3) 0.0276(4) 0.0005(3) 0.0048(3) -0.0001(3)
Mn2 0.0278(3) 0.0243(4) 0.0304(4) -0.0047(3) -0.0033(3) -0.0036(3)
C1 0.046(3) 0.048(3) 0.049(3) -0.019(3) 0.017(3) -0.014(3)
C2 0.061(4) 0.111(7) 0.052(4) -0.026(4) 0.015(3) -0.011(4)
C3 0.064(5) 0.209(12) 0.065(5) -0.065(6) 0.032(4) -0.023(6)
C4 0.053(4) 0.187(11) 0.084(6) -0.068(7) 0.021(4) 0.009(6)
C5 0.044(4) 0.115(6) 0.080(5) -0.044(5) 0.018(4) 0.009(4)
C6 0.038(3) 0.053(3) 0.053(4) -0.022(3) 0.010(3) -0.002(2)
C7 0.035(3) 0.029(2) 0.051(3) -0.007(2) 0.012(2) 0.002(2)
C8 0.049(3) 0.020(2) 0.034(3) -0.0074(19) -0.016(2) 0.003(2)
C9 0.050(3) 0.028(2) 0.049(3) -0.009(2) -0.020(3) 0.006(2)
C10 0.068(4) 0.021(2) 0.050(3) -0.004(2) -0.030(3) 0.003(2)
C11 0.080(4) 0.025(3) 0.042(3) 0.007(2) -0.028(3) -0.004(3)
C12 0.063(3) 0.017(2) 0.030(3) 0.0056(19) -0.013(2) -0.006(2)
C13 0.048(3) 0.014(2) 0.037(3) -0.0024(19) -0.011(2) -0.0017(19)
C14 0.043(3) 0.0114(18) 0.030(2) -0.0020(17) -0.003(2) 0.0023(18)
C15 0.054(4) 0.021(3) 0.028(3) 0.000 0.000 0.009(3)
C16 0.071(6) 0.016(3) 0.057(5) 0.000 0.000 0.004(3)
C17 0.047(3) 0.027(2) 0.036(3) -0.003(2) 0.001(2) 0.000(2)
C18 0.051(3) 0.032(3) 0.040(3) -0.011(2) 0.003(2) -0.003(2)
C19 0.088(5) 0.022(3) 0.055(4) -0.014(3) 0.018(3) -0.005(3)
C20 0.217(11) 0.018(3) 0.043(4) 0.007(3) -0.006(5) 0.005(4)
C21 0.187(9) 0.023(3) 0.029(3) 0.000(2) -0.002(4) 0.005(4)
C22 0.080(5) 0.034(3) 0.190(10) -0.035(5) -0.052(6) 0.012(4)
C23 0.127(8) 0.042(4) 0.209(12) -0.043(6) -0.075(8) 0.014(5)
C24 0.150(8) 0.036(4) 0.067(5) -0.016(3) -0.021(5) -0.024(5)
C25 0.125(7) 0.061(5) 0.101(7) -0.011(5) 0.008(6) -0.060(5)
C26 0.087(5) 0.060(4) 0.114(7) -0.013(5) 0.007(5) -0.045(4)
C27 0.040(3) 0.024(2) 0.072(4) -0.003(3) 0.007(3) 0.000(2)
C28 0.053(3) 0.025(3) 0.092(5) 0.002(3) 0.011(3) -0.010(2)
C29 0.058(3) 0.016(2) 0.052(3) 0.005(2) -0.008(3) -0.003(2)
C30 0.045(3) 0.023(3) 0.100(5) -0.010(3) 0.000(3) 0.005(2)
C31 0.039(3) 0.026(3) 0.086(5) -0.009(3) 0.012(3) -0.004(2)
C34 0.036(4) 0.020(3) 0.067(5) 0.000 0.000 0.004(3)
C35 0.034(4) 0.054(5) 0.076(7) 0.000 0.000 -0.007(4)
C36 0.072(6) 0.025(4) 0.090(7) 0.000 0.000 -0.013(4)
C37 0.035(3) 0.055(4) 0.055(4) -0.002(3) -0.007(3) 0.000(3)
C38 0.042(3) 0.064(4) 0.057(4) 0.008(3) -0.008(3) 0.002(3)
C39 0.041(5) 0.050(5) 0.091(8) 0.000 0.000 0.000(4)
C40 0.060(6) 0.020(6) 0.011(5) 0.000 0.000 -0.004(4)
C41 0.044(10) 0.035(6) 0.20(3) 0.000 0.000 0.001(6)
C42 0.088(9) 0.044(8) 0.054(11) 0.000 0.000 0.006(8)
N1 0.036(2) 0.0201(18) 0.037(2) -0.0045(16) 0.0079(18) 0.0015(16)
N2 0.0315(19) 0.0191(17) 0.030(2) -0.0023(15) -0.0053(16) 0.0025(15)
N5 0.048(2) 0.0224(19) 0.026(2) -0.0021(16) 0.0092(18) -0.0018(17)
N6 0.064(3) 0.031(2) 0.043(3) -0.008(2) -0.007(2) -0.016(2)
N7 0.040(2) 0.0163(17) 0.036(2) 0.0018(16) 0.0019(18) -0.0014(16)
N8 0.039(3) 0.022(3) 0.048(4) 0.000 0.000 -0.007(2)
N9 0.031(3) 0.019(2) 0.022(3) 0.000 0.000 0.005(2)
N10 0.026(3) 0.044(4) 0.059(4) 0.000 0.000 -0.006(3)
N11 0.069(6) 0.047(6) 0.036(7) 0.000 0.000 0.003(5)
O1 0.056(2) 0.0280(17) 0.038(2) -0.0006(15) 0.0149(18) -0.0040(16)
O2 0.039(2) 0.052(2) 0.065(3) 0.002(2) 0.013(2) 0.0161(18)
O3 0.0320(17) 0.0238(16) 0.0342(18) 0.0041(14) 0.0052(14) 0.0060(13)
O4 0.0337(18) 0.049(2) 0.038(2) -0.0121(17) -0.0091(16) 0.0018(16)
O5 0.047(2) 0.0241(16) 0.0285(17) 0.0044(14) -0.0010(15) -0.0020(14)
O6 0.0263(15) 0.0197(14) 0.0288(16) -0.0010(12) 0.0000(13) 0.0006(12)
O7 0.027(2) 0.019(2) 0.029(2) 0.000 0.000 -0.0010(17)
O8 0.027(2) 0.032(3) 0.043(3) 0.000 0.000 -0.007(2)
N3 0.031(4) 0.065(5) 0.057(7) -0.020(6) 0.002(5) -0.006(4)
O9 0.034(6) 0.073(5) 0.051(9) -0.024(7) -0.001(6) 0.010(5)
O10 0.040(6) 0.088(8) 0.083(12) -0.035(9) 0.014(8) -0.030(7)
O11 0.027(4) 0.043(5) 0.046(8) -0.010(6) -0.003(5) -0.009(4)
N3A 0.040(3) 0.047(3) 0.055(7) -0.004(5) 0.002(5) -0.008(3)
O9A 0.038(5) 0.051(4) 0.054(9) -0.002(7) 0.005(7) -0.001(4)
O10A 0.049(4) 0.053(4) 0.058(10) -0.014(6) 0.003(6) -0.017(4)
O11A 0.042(3) 0.042(5) 0.048(5) -0.002(4) 0.002(4) -0.005(3)
O12 0.051(4) 0.043(4) 0.147(8) 0.000 0.000 0.027(3)
C32 0.076(8) 0.042(8) 0.057(6) 0.002(6) -0.013(5) 0.027(7)
N4 0.076(5) 0.045(8) 0.056(7) 0.001(6) -0.012(5) 0.027(6)
C33 0.085(6) 0.046(12) 0.058(11) 0.000(10) -0.019(8) 0.028(10)
C33A 0.077(7) 0.054(13) 0.062(13) 0.003(10) -0.002(9) 0.030(9)
C32B 0.022(6) 0.025(7) 0.045(6) 0.013(5) 0.003(5) 0.012(5)
N4B 0.028(4) 0.029(7) 0.046(6) 0.011(5) 0.004(4) 0.008(5)
C33B 0.034(5) 0.032(10) 0.053(10) 0.007(8) 0.004(6) 0.020(7)
C33C 0.040(6) 0.040(12) 0.055(12) 0.009(9) 0.006(8) -0.008(8)
O13 0.040(3) 0.025(2) 0.045(3) 0.000 0.000 0.011(2)
O14 0.040(3) 0.012(2) 0.033(3) 0.000 0.000 0.0015(18)
O15 0.033(2) 0.013(2) 0.048(3) 0.000 0.000 0.0000(18)
O16 0.0341(16) 0.0243(15) 0.0225(15) -0.0023(13) -0.0024(13) 0.0033(13)
O17 0.049(3) 0.017(2) 0.042(3) 0.000 0.000 0.002(2)
O18 0.073(7) 0.026(5) 0.057(7) 0.000 0.000 0.018(5)
N12 0.075(8) 0.122(8) 0.111(8) 0.000 0.000 -0.018(7)
C43 0.040(5) 0.117(7) 0.105(6) 0.005(6) 0.006(6) -0.027(6)
C44 0.027(5) 0.122(7) 0.111(6) 0.000(6) -0.001(6) -0.015(6)
C45 0.020(6) 0.113(8) 0.085(8) 0.000 0.000 0.003(7)
O99 0.11(2) 0.022(11) 0.10(2) 0.000 0.000 -0.033(13)
O99A 0.103(13) 0.066(11) 0.134(17) 0.000 0.000 0.014(10)

loop_
_atom_type_symbol
_atom_type_description
_atom_type_scat_dispersion_real
_atom_type_scat_dispersion_imag
_atom_type_scat_source
C C 0.0033 0.0016 'International Tables Vol C Tables 4.2.6.8 and 6.1.1.4'
H H 0.0000 0.0000 'International Tables Vol C Tables 4.2.6.8 and 6.1.1.4'
N N 0.0061 0.0033 'International Tables Vol C Tables 4.2.6.8 and 6.1.1.4'
O O 0.0106 0.0060 'International Tables Vol C Tables 4.2.6.8 and 6.1.1.4'
Mn Mn 0.3368 0.7283 'International Tables Vol C Tables 4.2.6.8 and 6.1.1.4'
Y Y -2.7962 3.5667 'International Tables Vol C Tables 4.2.6.8 and 6.1.1.4'

loop_
_geom_angle_atom_site_label_1
_geom_angle_atom_site_label_2
_geom_angle_atom_site_label_3
_geom_angle
_geom_angle_site_symmetry_1
_geom_angle_site_symmetry_3
_geom_angle_publ_flag
O2 Y1 O2 156.2(2) 6 . ?
O2 Y1 O12 82.40(11) 6 . ?
O2 Y1 O12 82.40(11) . . ?
O2 Y1 O3 133.41(13) 6 . ?
O2 Y1 O3 67.84(13) . . ?
O12 Y1 O3 140.21(13) . . ?
O2 Y1 O3 67.84(13) 6 6 ?
O2 Y1 O3 133.41(13) . 6 ?
O12 Y1 O3 140.20(13) . 6 ?
O3 Y1 O3 65.89(17) . 6 ?
O2 Y1 O13 96.88(12) 6 . ?
O2 Y1 O13 96.88(12) . . ?
O12 Y1 O13 75.5(2) . . ?
O3 Y1 O13 82.32(13) . . ?
O3 Y1 O13 82.32(13) 6 . ?
O2 Y1 O9 85.9(5) 6 . ?
O2 Y1 O9 71.3(5) . . ?
O12 Y1 O9 66.6(4) . . ?
O3 Y1 O9 122.9(5) . . ?
O3 Y1 O9 132.9(4) 6 . ?
O13 Y1 O9 141.2(4) . . ?
O2 Y1 O9 71.3(5) 6 6 ?
O2 Y1 O9 85.9(5) . 6 ?
O12 Y1 O9 66.6(4) . 6 ?
O3 Y1 O9 132.9(4) . 6 ?
O3 Y1 O9 122.9(5) 6 6 ?
O13 Y1 O9 141.2(4) . 6 ?
O9 Y1 O9 14.6(10) . 6 ?
O2 Y1 O11 89.9(6) 6 . ?
O2 Y1 O11 82.0(6) . . ?
O12 Y1 O11 119.9(3) . . ?
O3 Y1 O11 82.5(4) . . ?
O3 Y1 O11 86.9(4) 6 . ?
O13 Y1 O11 164.0(3) . . ?
O9 Y1 O11 53.5(4) . . ?
O9 Y1 O11 54.7(4) 6 . ?
O2 Y1 O11 82.0(6) 6 6 ?
O2 Y1 O11 89.9(6) . 6 ?
O12 Y1 O11 119.9(3) . 6 ?
O3 Y1 O11 86.9(4) . 6 ?
O3 Y1 O11 82.5(4) 6 6 ?
O13 Y1 O11 164.0(3) . 6 ?
O9 Y1 O11 54.7(4) . 6 ?
O9 Y1 O11 53.5(4) 6 6 ?
O11 Y1 O11 8.1(12) . 6 ?
O2 Y1 O11A 97.7(5) 6 . ?
O2 Y1 O11A 74.9(5) . . ?
O12 Y1 O11A 121.1(4) . . ?
O3 Y1 O11A 77.0(4) . . ?
O3 Y1 O11A 89.6(4) 6 . ?
O13 Y1 O11A 159.3(4) . . ?
O9 Y1 O11A 54.8(5) . . ?
O9 Y1 O11A 58.3(5) 6 . ?
O11 Y1 O11A 7.7(9) . . ?
O11 Y1 O11A 15.7(6) 6 . ?
O2 Y1 O11A 74.9(5) 6 6 ?
O2 Y1 O11A 97.7(5) . 6 ?
O12 Y1 O11A 121.1(4) . 6 ?
O3 Y1 O11A 89.6(4) . 6 ?
O3 Y1 O11A 77.0(4) 6 6 ?
O13 Y1 O11A 159.3(4) . 6 ?
O9 Y1 O11A 58.3(5) . 6 ?
O9 Y1 O11A 54.8(5) 6 6 ?
O11 Y1 O11A 15.7(6) . 6 ?
O11 Y1 O11A 7.7(9) 6 6 ?
O11A Y1 O11A 23.2(10) . 6 ?
O7 Y2 O15 97.69(16) . . ?
O7 Y2 O14 85.78(16) . . ?
O15 Y2 O14 176.53(17) . . ?
O7 Y2 O3 145.29(9) . 6 ?
O15 Y2 O3 92.97(13) . 6 ?
O14 Y2 O3 84.13(13) . 6 ?
O7 Y2 O3 145.29(9) . . ?
O15 Y2 O3 92.97(13) . . ?
O14 Y2 O3 84.13(13) . . ?
O3 Y2 O3 66.12(18) 6 . ?
O7 Y2 O6 74.99(8) . . ?
O15 Y2 O6 87.82(8) . . ?
O14 Y2 O6 93.10(8) . . ?
O3 Y2 O6 138.61(12) 6 . ?
O3 Y2 O6 72.51(11) . . ?
O7 Y2 O6 74.99(8) . 6 ?
O15 Y2 O6 87.82(8) . 6 ?
O14 Y2 O6 93.10(8) . 6 ?
O3 Y2 O6 72.51(11) 6 6 ?
O3 Y2 O6 138.61(12) . 6 ?
O6 Y2 O6 148.77(15) . 6 ?
O7 Y2 Y1 156.85(11) . . ?
O15 Y2 Y1 105.45(12) . . ?
O14 Y2 Y1 71.08(12) . . ?
O3 Y2 Y1 34.91(8) 6 . ?
O3 Y2 Y1 34.91(8) . . ?
O6 Y2 Y1 105.48(8) . . ?
O6 Y2 Y1 105.48(8) 6 . ?
O1 Mn1 O6 176.32(17) . . ?
O1 Mn1 O5 94.21(17) . . ?
O6 Mn1 O5 82.11(14) . . ?
O1 Mn1 N1 91.38(18) . . ?
O6 Mn1 N1 92.29(16) . . ?
O5 Mn1 N1 172.56(16) . . ?
O1 Mn1 N7 87.80(15) . . ?
O6 Mn1 N7 92.03(14) . . ?
O5 Mn1 N7 89.03(14) . . ?
N1 Mn1 N7 96.09(15) . . ?
O1 Mn1 N5 88.29(15) . . ?
O6 Mn1 N5 91.58(13) . . ?
O5 Mn1 N5 86.87(15) . . ?
N1 Mn1 N5 88.40(16) . . ?
N7 Mn1 N5 174.12(15) . . ?
O7 Mn2 O4 173.33(17) . . ?
O7 Mn2 O8 83.93(15) . . ?
O4 Mn2 O8 92.21(17) . . ?
O7 Mn2 N2 93.37(16) . . ?
O4 Mn2 N2 90.01(17) . . ?
O8 Mn2 N2 174.46(17) . . ?
O7 Mn2 N6 94.69(18) . . ?
O4 Mn2 N6 90.93(18) . . ?
O8 Mn2 N6 92.8(2) . . ?
N2 Mn2 N6 92.21(17) . . ?
O7 Mn2 O16 88.02(15) . . ?
O4 Mn2 O16 86.48(14) . . ?
O8 Mn2 O16 89.00(17) . . ?
N2 Mn2 O16 86.07(13) . . ?
N6 Mn2 O16 176.88(15) . . ?
O7 Mn2 Mn2 41.20(11) . 6 ?
O4 Mn2 Mn2 133.99(12) . 6 ?
O8 Mn2 Mn2 43.33(11) . 6 ?
N2 Mn2 Mn2 133.16(11) . 6 ?
N6 Mn2 Mn2 100.64(13) . 6 ?
O16 Mn2 Mn2 82.41(8) . 6 ?
O1 C1 C6 123.4(5) . . ?
O1 C1 C2 116.9(7) . . ?
C6 C1 C2 119.7(6) . . ?
C3 C2 C1 118.4(9) . . ?
C4 C3 C2 121.7(8) . . ?
C5 C4 C3 119.4(8) . . ?
C4 C5 C6 120.1(9) . . ?
C1 C6 C5 120.6(6) . . ?
C1 C6 C7 124.6(5) . . ?
C5 C6 C7 114.8(6) . . ?
O2 C7 N1 121.1(5) . . ?
O2 C7 C6 119.2(5) . . ?
N1 C7 C6 119.7(5) . . ?
O4 C8 C13 123.9(5) . . ?
O4 C8 C9 117.8(5) . . ?
C13 C8 C9 118.3(5) . . ?
C10 C9 C8 121.1(6) . . ?
C9 C10 C11 120.0(6) . . ?
C12 C11 C10 119.9(6) . . ?
C11 C12 C13 121.0(6) . . ?
C12 C13 C8 119.7(5) . . ?
C12 C13 C14 117.6(5) . . ?
C8 C13 C14 122.7(5) . . ?
O5 C14 N2 121.3(5) . . ?
O5 C14 C13 117.0(4) . . ?
N2 C14 C13 121.7(5) . . ?
O13 C15 O14 124.6(6) . . ?
O13 C15 C16 120.0(7) . . ?
O14 C15 C16 115.4(7) . . ?
N5 C17 C18 123.3(5) . . ?
C19 C18 C17 119.3(5) . . ?
C18 C19 C20 117.8(5) . . ?
C19 C20 C21 120.3(6) . . ?
N5 C21 C20 122.1(6) . . ?
N6 C22 C23 124.9(9) . . ?
C24 C23 C22 118.4(10) . . ?
C25 C24 C23 117.1(8) . . ?
C24 C25 C26 121.5(9) . . ?
N6 C26 C25 122.3(9) . . ?
N7 C27 C28 123.1(5) . . ?
C29 C28 C27 119.3(6) . . ?
C28 C29 C30 118.0(5) . . ?
C29 C30 C31 119.2(5) . . ?
N7 C31 C30 122.8(5) . . ?
O15 C34 N8 126.4(7) . . ?
N10 C37 C38 122.9(6) . . ?
C39 C38 C37 118.6(7) . . ?
C38 C39 C38 119.6(9) . 6 ?
O18 C40 N11 114.5(12) . . ?
C7 N1 O3 114.1(4) . . ?
C7 N1 Mn1 126.8(4) . . ?
O3 N1 Mn1 118.1(3) . . ?
C14 N2 O6 112.3(4) . . ?
C14 N2 Mn2 129.6(3) . . ?
O6 N2 Mn2 117.9(3) . . ?
C21 N5 C17 116.9(5) . . ?
C21 N5 Mn1 124.7(4) . . ?
C17 N5 Mn1 118.1(3) . . ?
C22 N6 C26 115.2(6) . . ?
C22 N6 Mn2 123.0(5) . . ?
C26 N6 Mn2 121.0(5) . . ?
C27 N7 C31 117.5(4) . . ?
C27 N7 Mn1 118.7(3) . . ?
C31 N7 Mn1 123.0(3) . . ?
C34 N8 C35 120.6(6) . . ?
C34 N8 C36 121.9(7) . . ?
C35 N8 C36 117.5(7) . . ?
O16 N9 O16 121.2(5) 6 . ?
O16 N9 O17 119.4(3) 6 . ?
O16 N9 O17 119.4(3) . . ?
C37 N10 C37 117.5(8) 6 . ?
C40 N11 C42 113.4(15) . . ?
C40 N11 C41 122.1(15) . . ?
C42 N11 C41 124.5(18) . . ?
C1 O1 Mn1 126.2(4) . . ?
C7 O2 Y1 120.1(3) . . ?
N1 O3 Y2 130.6(3) . . ?
N1 O3 Y1 116.8(3) . . ?
Y2 O3 Y1 110.30(14) . . ?
C8 O4 Mn2 130.5(4) . . ?
C14 O5 Mn1 112.2(3) . . ?
N2 O6 Mn1 111.9(3) . . ?
N2 O6 Y2 123.7(2) . . ?
Mn1 O6 Y2 123.84(15) . . ?
Mn2 O7 Mn2 97.6(2) 6 . ?
Mn2 O7 Y2 128.95(12) 6 . ?
Mn2 O7 Y2 128.95(12) . . ?
Mn2 O8 Mn2 93.3(2) . 6 ?
O10 N3 O9 124.2(16) . . ?
O10 N3 O11 121.8(16) . . ?
O9 N3 O11 114.0(14) . . ?
O10 N3 Y1 170.9(11) . . ?
O9 N3 Y1 57.5(9) . . ?
O11 N3 Y1 57.6(8) . . ?
N3 O9 Y1 95.9(10) . . ?
N3 O11 Y1 95.1(10) . . ?
O10A N3A O9A 119.2(15) . . ?
O10A N3A O11A 123.4(16) . . ?
O9A N3A O11A 117.4(15) . . ?
O10A N3A Y1 178.6(11) . . ?
O9A N3A Y1 61.3(9) . . ?
O11A N3A Y1 56.1(10) . . ?
N3A O9A Y1 92.4(11) . . ?
N3A O11A Y1 97.5(12) . . ?
C32B O12 C32B 84.7(18) 6 . ?
C32B O12 C32 98.9(14) 6 6 ?
C32B O12 C32 16.4(14) . 6 ?
C32B O12 C32 16.4(14) 6 . ?
C32B O12 C32 98.9(14) . . ?
C32 O12 C32 111(2) 6 . ?
C32B O12 Y1 125.8(9) 6 . ?
C32B O12 Y1 125.8(9) . . ?
C32 O12 Y1 121.3(11) 6 . ?
C32 O12 Y1 121.3(11) . . ?
N4 C32 O12 144(2) . . ?
C32 N4 C33 124(2) . . ?
C32 N4 C33A 118(2) . . ?
C33 N4 C33A 117(2) . . ?
N4B C32B O12 125.7(17) . . ?
C32B N4B C33B 122.6(17) . . ?
C32B N4B C33C 119.1(19) . . ?
C33B N4B C33C 118(2) . . ?
C15 O13 Y1 138.5(4) . . ?
C15 O14 Y2 136.8(5) . . ?
C34 O15 Y2 173.5(5) . . ?
N9 O16 Mn2 126.7(3) . . ?
C43 N12 C43 119(2) . 2 ?
C44 C43 N12 120.6(19) . . ?
C43 C44 C45 121.4(19) . . ?
C44 C45 C44 117(2) . 2 ?

loop_
_geom_bond_atom_site_label_1
_geom_bond_atom_site_label_2
_geom_bond_distance
_geom_bond_site_symmetry_2
_geom_bond_publ_flag
Y1 O2 2.269(5) 6 ?
Y1 O2 2.269(5) . ?
Y1 O12 2.292(6) . ?
Y1 O3 2.326(3) . ?
Y1 O3 2.326(3) 6 ?
Y1 O13 2.338(5) . ?
Y1 O9 2.427(18) . ?
Y1 O9 2.427(18) 6 ?
Y1 O11 2.428(16) . ?
Y1 O11 2.428(16) 6 ?
Y1 O11A 2.44(2) . ?
Y1 O11A 2.44(2) 6 ?
Y2 O7 2.238(4) . ?
Y2 O15 2.239(4) . ?
Y2 O14 2.280(4) . ?
Y2 O3 2.319(3) 6 ?
Y2 O3 2.319(3) . ?
Y2 O6 2.399(3) . ?
Y2 O6 2.399(3) 6 ?
Mn1 O1 1.862(4) . ?
Mn1 O6 1.930(3) . ?
Mn1 O5 1.935(4) . ?
Mn1 N1 1.942(5) . ?
Mn1 N7 2.300(4) . ?
Mn1 N5 2.358(4) . ?
Mn2 O7 1.862(3) . ?
Mn2 O4 1.885(4) . ?
Mn2 O8 1.926(3) . ?
Mn2 N2 1.983(4) . ?
Mn2 N6 2.272(5) . ?
Mn2 O16 2.352(3) . ?
Mn2 Mn2 2.8024(15) 6 ?
C1 O1 1.327(7) . ?
C1 C6 1.400(10) . ?
C1 C2 1.413(10) . ?
C2 C3 1.408(12) . ?
C3 C4 1.405(16) . ?
C4 C5 1.378(12) . ?
C5 C6 1.416(9) . ?
C6 C7 1.464(9) . ?
C7 O2 1.273(7) . ?
C7 N1 1.331(7) . ?
C8 O4 1.326(7) . ?
C8 C13 1.412(8) . ?
C8 C9 1.413(7) . ?
C9 C10 1.392(9) . ?
C10 C11 1.398(10) . ?
C11 C12 1.379(8) . ?
C12 C13 1.411(7) . ?
C13 C14 1.472(7) . ?
C14 O5 1.302(6) . ?
C14 N2 1.311(6) . ?
C15 O13 1.243(9) . ?
C15 O14 1.281(8) . ?
C15 C16 1.517(10) . ?
C17 N5 1.332(7) . ?
C17 C18 1.386(7) . ?
C18 C19 1.345(9) . ?
C19 C20 1.357(9) . ?
C20 C21 1.388(9) . ?
C21 N5 1.316(7) . ?
C22 N6 1.291(10) . ?
C22 C23 1.383(11) . ?
C23 C24 1.367(14) . ?
C24 C25 1.287(14) . ?
C25 C26 1.404(11) . ?
C26 N6 1.312(9) . ?
C27 N7 1.311(7) . ?
C27 C28 1.390(7) . ?
C28 C29 1.357(8) . ?
C29 C30 1.369(8) . ?
C30 C31 1.386(8) . ?
C31 N7 1.325(7) . ?
C34 O15 1.254(9) . ?
C34 N8 1.283(10) . ?
C35 N8 1.470(11) . ?
C36 N8 1.473(10) . ?
C37 N10 1.337(7) . ?
C37 C38 1.384(9) . ?
C38 C39 1.368(9) . ?
C39 C38 1.368(9) 6 ?
C40 O18 1.284(19) . ?
C40 N11 1.30(2) . ?
C41 N11 1.380(18) . ?
C42 N11 1.322(18) . ?
N1 O3 1.392(6) . ?
N2 O6 1.430(5) . ?
N9 O16 1.252(4) 6 ?
N9 O16 1.252(4) . ?
N9 O17 1.258(7) . ?
N10 C37 1.337(7) 6 ?
O7 Mn2 1.862(3) 6 ?
O8 Mn2 1.926(3) 6 ?
N3 O10 1.242(17) . ?
N3 O9 1.291(17) . ?
N3 O11 1.314(15) . ?
N3A O10A 1.237(16) . ?
N3A O9A 1.288(17) . ?
N3A O11A 1.306(16) . ?
O12 C32B 1.30(2) 6 ?
O12 C32B 1.30(2) . ?
O12 C32 1.52(2) 6 ?
O12 C32 1.52(2) . ?
C32 N4 1.25(2) . ?
N4 C33 1.44(2) . ?
N4 C33A 1.45(2) . ?
C32B N4B 1.26(2) . ?
N4B C33B 1.453(19) . ?
N4B C33C 1.46(2) . ?
N12 C43 1.222(17) . ?
N12 C43 1.222(17) 2 ?
C43 C44 1.17(3) . ?
C44 C45 1.234(17) . ?
C45 C44 1.234(17) 2 ?

loop_
_geom_hbond_atom_site_label_D
_geom_hbond_atom_site_label_H
_geom_hbond_atom_site_label_A
_geom_hbond_distance_DH
_geom_hbond_distance_HA
_geom_hbond_distance_DA
_geom_hbond_angle_DHA
_geom_hbond_site_symmetry_A
O8 H8 N10 0.88(5) 1.87(5) 2.749(9) 178(8) .
